data_2228315
loop_
_publ_author_name
'Zhu, Xue-wen'
'Zhang, Ying-Jun'
'Zhang, Chun-Xia'
'Li, Gang-Sen'
'Qian, Heng-Yu'

_publ_section_title
;
 1-Chloromethyl-1<i>H</i>-1,2,3-benzotriazole
;
_journal_coeditor_code FL2325
_journal_issue 12
_journal_name_full 'Acta Crystallographica Section E'
_journal_page_first o3173
_journal_paper_doi 10.1107/S1600536810046052
_journal_volume 66
_journal_year 2010
_chemical_formula_iupac 'C7 H6 Cl N3'
_chemical_formula_moiety 'C7 H6 Cl N3'
_chemical_formula_sum 'C7 H6 Cl N3'
_chemical_formula_weight 167.60
_chemical_melting_point 409.5
_chemical_name_common 1-(Chloromethyl)benzotriazole
_chemical_name_systematic
;
1-Chloromethyl-1<i>H</i>-1,2,3-benzotriazole
;
_space_group_IT_number 14
_symmetry_cell_setting monoclinic
_symmetry_space_group_name_Hall '-P 2ybc'
_symmetry_space_group_name_H-M 'P 1 21/c 1'
_atom_sites_solution_hydrogens geom
_atom_sites_solution_primary direct
_atom_sites_solution_secondary difmap
_audit_creation_method SHELXL-97
_cell_angle_alpha 90.00
_cell_angle_beta 108.49(2)
_cell_angle_gamma 90.00
_cell_formula_units_Z 4
_cell_length_a 7.5081(17)
_cell_length_b 9.6045(14)
_cell_length_c 10.984(2)
_cell_measurement_reflns_used 1327
_cell_measurement_temperature 293(2)
_cell_measurement_theta_max 26.4
_cell_measurement_theta_min 3.6
_cell_volume 751.2(3)
_computing_cell_refinement 'CrysAlis RED (Oxford Diffraction, 2010)'
_computing_data_collection 'CrysAlis CCD (Oxford Diffraction, 2010)'
_computing_data_reduction 'CrysAlis RED (Oxford Diffraction, 2010)'
_computing_molecular_graphics 'SHELXTL (Sheldrick, 2008)'
_computing_publication_material 'SHELXTL (Sheldrick, 2008)'
_computing_structure_refinement 'SHELXL97 (Sheldrick, 2008)'
_computing_structure_solution 'SHELXS97 (Sheldrick, 2008)'
_diffrn_ambient_temperature 293(2)
_diffrn_measured_fraction_theta_full 0.999
_diffrn_measured_fraction_theta_max 0.999
_diffrn_measurement_device_type 'Oxford Diffraction Xcalibur Eos Gemini'
_diffrn_measurement_method \w
_diffrn_radiation_monochromator graphite
_diffrn_radiation_type 'Mo K\a'
_diffrn_radiation_wavelength 0.7107
_diffrn_reflns_av_R_equivalents 0.0162
_diffrn_reflns_av_sigmaI/netI 0.0280
_diffrn_reflns_limit_h_max 8
_diffrn_reflns_limit_h_min -9
_diffrn_reflns_limit_k_max 9
_diffrn_reflns_limit_k_min -12
_diffrn_reflns_limit_l_max 13
_diffrn_reflns_limit_l_min -8
_diffrn_reflns_number 2865
_diffrn_reflns_theta_full 26.36
_diffrn_reflns_theta_max 26.36
_diffrn_reflns_theta_min 3.56
_diffrn_standards_decay_% 0
_diffrn_standards_interval_time 0
_diffrn_standards_number 2865
_exptl_absorpt_coefficient_mu 0.437
_exptl_absorpt_correction_T_max 0.9215
_exptl_absorpt_correction_T_min 0.9138
_exptl_absorpt_correction_type multi-scan
_exptl_absorpt_process_details '(SADABS; Sheldrick, 2004)'
_exptl_crystal_colour colourless
_exptl_crystal_density_diffrn 1.482
_exptl_crystal_density_method 'not measured'
_exptl_crystal_description block
_exptl_crystal_F_000 344
_exptl_crystal_size_max 0.21
_exptl_crystal_size_mid 0.20
_exptl_crystal_size_min 0.19
_refine_diff_density_max 0.233
_refine_diff_density_min -0.161
_refine_ls_extinction_method none
_refine_ls_goodness_of_fit_ref 1.060
_refine_ls_hydrogen_treatment constr
_refine_ls_matrix_type full
_refine_ls_number_parameters 100
_refine_ls_number_reflns 1530
_refine_ls_number_restraints 0
_refine_ls_restrained_S_all 1.060
_refine_ls_R_factor_all 0.0476
_refine_ls_R_factor_gt 0.0350
_refine_ls_shift/su_max 0.000
_refine_ls_shift/su_mean 0.000
_refine_ls_structure_factor_coef Fsqd
_refine_ls_weighting_details 'calc w=1/[\s^2^(Fo^2^)+(0.0381P)^2^+0.0967P] where P=(Fo^2^+2Fc^2^)/3'
_refine_ls_weighting_scheme calc
_refine_ls_wR_factor_gt 0.0821
_refine_ls_wR_factor_ref 0.0880
_reflns_number_gt 1218
_reflns_number_total 1530
_reflns_threshold_expression I>2sigma(I)
_cod_data_source_file fl2325.cif
_cod_data_source_block I
_cod_original_sg_symbol_H-M 'P 21/c'
_cod_database_code 2228315
_cod_database_fobs_code 2228315

loop_
_symmetry_equiv_pos_as_xyz
'x, y, z'
'-x, y+1/2, -z+1/2'
'-x, -y, -z'
'x, -y-1/2, z-1/2'

loop_
_atom_site_type_symbol
_atom_site_label
_atom_site_fract_x
_atom_site_fract_y
_atom_site_fract_z
_atom_site_U_iso_or_equiv
_atom_site_adp_type
_atom_site_calc_flag
_atom_site_refinement_flags
_atom_site_occupancy
_atom_site_disorder_assembly
_atom_site_disorder_group
Cl Cl1 0.28373(7) 0.06214(5) 0.48763(5) 0.0569(2) Uani d . 1 . .
N N1 0.12629(19) 0.31134(15) 0.42214(12) 0.0387(3) Uani d . 1 . .
C C6 0.2688(2) 0.44038(19) 0.63087(16) 0.0411(4) Uani d . 1 . .
H H6A 0.2580 0.3716 0.6877 0.049 Uiso calc R 1 . .
N N2 0.0960(2) 0.34462(18) 0.29614(13) 0.0509(4) Uani d . 1 . .
C C7 0.0840(2) 0.17530(18) 0.45677(18) 0.0436(4) Uani d . 1 . .
H H7A -0.0195 0.1369 0.3878 0.052 Uiso calc R 1 . .
H H7B 0.0453 0.1810 0.5329 0.052 Uiso calc R 1 . .
N N3 0.1527(2) 0.47155(18) 0.29024(14) 0.0534(4) Uani d . 1 . .
C C2 0.2235(2) 0.52323(19) 0.41342(16) 0.0403(4) Uani d . 1 . .
C C1 0.2084(2) 0.42052(17) 0.49813(15) 0.0332(4) Uani d . 1 . .
C C4 0.3611(3) 0.6730(2) 0.5873(2) 0.0557(5) Uani d . 1 . .
H H4A 0.4140 0.7581 0.6204 0.067 Uiso calc R 1 . .
C C3 0.3011(3) 0.6533(2) 0.4584(2) 0.0514(5) Uani d . 1 . .
H H3B 0.3111 0.7231 0.4023 0.062 Uiso calc R 1 . .
C C5 0.3451(3) 0.5681(2) 0.67153(19) 0.0504(5) Uani d . 1 . .
H H5A 0.3884 0.5860 0.7592 0.061 Uiso calc R 1 . .

loop_
_atom_site_aniso_label
_atom_site_aniso_U_11
_atom_site_aniso_U_22
_atom_site_aniso_U_33
_atom_site_aniso_U_12
_atom_site_aniso_U_13
_atom_site_aniso_U_23
Cl1 0.0606(3) 0.0432(3) 0.0670(4) 0.0114(2) 0.0204(3) 0.0072(2)
N1 0.0447(8) 0.0379(8) 0.0319(7) 0.0053(6) 0.0098(6) 0.0008(6)
C6 0.0460(10) 0.0417(10) 0.0365(9) 0.0045(8) 0.0142(8) 0.0023(8)
N2 0.0602(10) 0.0574(11) 0.0318(8) 0.0121(8) 0.0099(7) 0.0023(7)
C7 0.0432(10) 0.0380(10) 0.0489(10) 0.0000(8) 0.0135(8) -0.0045(8)
N3 0.0648(11) 0.0583(11) 0.0393(8) 0.0149(9) 0.0198(8) 0.0126(8)
C2 0.0421(10) 0.0433(10) 0.0390(9) 0.0114(8) 0.0178(8) 0.0094(8)
C1 0.0325(8) 0.0337(9) 0.0348(9) 0.0063(7) 0.0125(7) 0.0021(7)
C4 0.0531(12) 0.0403(11) 0.0729(13) -0.0051(9) 0.0188(10) -0.0092(11)
C3 0.0534(12) 0.0393(11) 0.0682(13) 0.0027(9) 0.0286(10) 0.0137(10)
C5 0.0539(11) 0.0513(12) 0.0432(10) 0.0019(9) 0.0114(9) -0.0100(9)

loop_
_atom_type_symbol
_atom_type_description
_atom_type_scat_dispersion_real
_atom_type_scat_dispersion_imag
_atom_type_scat_source
C C 0.0033 0.0016 'International Tables Vol C Tables 4.2.6.8 and 6.1.1.4'
H H 0.0000 0.0000 'International Tables Vol C Tables 4.2.6.8 and 6.1.1.4'
N N 0.0061 0.0033 'International Tables Vol C Tables 4.2.6.8 and 6.1.1.4'
Cl Cl 0.1484 0.1585 'International Tables Vol C Tables 4.2.6.8 and 6.1.1.4'

loop_
_geom_angle_atom_site_label_1
_geom_angle_atom_site_label_2
_geom_angle_atom_site_label_3
_geom_angle_site_symmetry_1
_geom_angle_site_symmetry_3
_geom_angle
_geom_angle_publ_flag
C1 N1 N2 . . 109.78(14) ?
C1 N1 C7 . . 129.74(13) ?
N2 N1 C7 . . 120.34(14) ?
C5 C6 C1 . . 115.31(17) ?
C5 C6 H6A . . 122.3 ?
C1 C6 H6A . . 122.3 ?
N3 N2 N1 . . 108.53(14) ?
N1 C7 Cl1 . . 111.25(12) ?
N1 C7 H7A . . 109.4 ?
Cl1 C7 H7A . . 109.4 ?
N1 C7 H7B . . 109.4 ?
Cl1 C7 H7B . . 109.4 ?
H7A C7 H7B . . 108.0 ?
N2 N3 C2 . . 108.61(14) ?
N3 C2 C1 . . 108.32(16) ?
N3 C2 C3 . . 130.89(17) ?
C1 C2 C3 . . 120.79(16) ?
N1 C1 C2 . . 104.75(14) ?
N1 C1 C6 . . 132.87(15) ?
C2 C1 C6 . . 122.38(16) ?
C3 C4 C5 . . 121.34(18) ?
C3 C4 H4A . . 119.3 ?
C5 C4 H4A . . 119.3 ?
C4 C3 C2 . . 117.14(17) ?
C4 C3 H3B . . 121.4 ?
C2 C3 H3B . . 121.4 ?
C6 C5 C4 . . 123.04(18) ?
C6 C5 H5A . . 118.5 ?
C4 C5 H5A . . 118.5 ?

loop_
_geom_bond_atom_site_label_1
_geom_bond_atom_site_label_2
_geom_bond_site_symmetry_2
_geom_bond_distance
_geom_bond_publ_flag
Cl1 C7 . 1.7950(18) ?
N1 C1 . 1.360(2) ?
N1 N2 . 1.3674(19) ?
N1 C7 . 1.424(2) ?
C6 C5 . 1.367(3) ?
C6 C1 . 1.396(2) ?
C6 H6A . 0.9300 ?
N2 N3 . 1.299(2) ?
C7 H7A . 0.9700 ?
C7 H7B . 0.9700 ?
N3 C2 . 1.380(2) ?
C2 C1 . 1.385(2) ?
C2 C3 . 1.401(3) ?
C4 C3 . 1.356(3) ?
C4 C5 . 1.399(3) ?
C4 H4A . 0.9300 ?
C3 H3B . 0.9300 ?
C5 H5A . 0.9300 ?

loop_
_geom_hbond_atom_site_label_D
_geom_hbond_atom_site_label_H
_geom_hbond_atom_site_label_A
_geom_hbond_site_symmetry_A
_geom_hbond_distance_DH
_geom_hbond_distance_HA
_geom_hbond_distance_DA
_geom_hbond_angle_DHA
C7 H7A N3 2_545 0.97 2.47 3.360(2) 152.3

loop_
_geom_torsion_atom_site_label_1
_geom_torsion_atom_site_label_2
_geom_torsion_atom_site_label_3
_geom_torsion_atom_site_label_4
_geom_torsion_site_symmetry_1
_geom_torsion_site_symmetry_2
_geom_torsion_site_symmetry_3
_geom_torsion_site_symmetry_4
_geom_torsion
_geom_torsion_publ_flag
C1 N1 N2 N3 . . . . -1.26(19) ?
C7 N1 N2 N3 . . . . -177.32(15) ?
C1 N1 C7 Cl1 . . . . -84.43(19) ?
N2 N1 C7 Cl1 . . . . 90.74(16) ?
N1 N2 N3 C2 . . . . 0.7(2) ?
N2 N3 C2 C1 . . . . 0.1(2) ?
N2 N3 C2 C3 . . . . 179.91(18) ?
N2 N1 C1 C2 . . . . 1.27(18) ?
C7 N1 C1 C2 . . . . 176.84(16) ?
N2 N1 C1 C6 . . . . -179.43(17) ?
C7 N1 C1 C6 . . . . -3.9(3) ?
N3 C2 C1 N1 . . . . -0.84(18) ?
C3 C2 C1 N1 . . . . 179.33(15) ?
N3 C2 C1 C6 . . . . 179.77(15) ?
C3 C2 C1 C6 . . . . -0.1(3) ?
C5 C6 C1 N1 . . . . -179.59(17) ?
C5 C6 C1 C2 . . . . -0.4(2) ?
C5 C4 C3 C2 . . . . -0.3(3) ?
N3 C2 C3 C4 . . . . -179.37(18) ?
C1 C2 C3 C4 . . . . 0.4(3) ?
C1 C6 C5 C4 . . . . 0.5(3) ?
C3 C4 C5 C6 . . . . -0.2(3) ?

loop_
_cod_related_entry_id
_cod_related_entry_database
_cod_related_entry_code
1 ChemSpider 2575483
